data_2227351
loop_
_publ_author_name
'Qiao, Yan'
'Ju, Xiuping'
'Gao, Zhiqing'
'Kong, Lingqian'

_publ_section_title
;
 1-(1-Phenylethylidene)carbonohydrazide
;
_journal_coeditor_code CV2761
_journal_issue 10
_journal_name_full 'Acta Crystallographica Section E'
_journal_page_first o2691
_journal_paper_doi 10.1107/S1600536810038353
_journal_volume 66
_journal_year 2010
_chemical_formula_iupac 'C9 H12 N4 O'
_chemical_formula_moiety 'C9 H12 N4 O'
_chemical_formula_sum 'C9 H12 N4 O'
_chemical_formula_weight 192.23
_chemical_name_systematic
;
1-(1-Phenylethylidene)carbonohydrazide
;
_space_group_IT_number 14
_symmetry_cell_setting monoclinic
_symmetry_space_group_name_Hall '-P 2ybc'
_symmetry_space_group_name_H-M 'P 1 21/c 1'
_atom_sites_solution_hydrogens geom
_atom_sites_solution_primary direct
_atom_sites_solution_secondary difmap
_audit_creation_method SHELXL-97
_cell_angle_alpha 90.00
_cell_angle_beta 90.7960(10)
_cell_angle_gamma 90.00
_cell_formula_units_Z 8
_cell_length_a 9.7744(8)
_cell_length_b 7.3163(7)
_cell_length_c 28.2761(3)
_cell_measurement_reflns_used 839
_cell_measurement_temperature 293(2)
_cell_measurement_theta_max 26.150
_cell_measurement_theta_min 2.517
_cell_volume 2021.9(3)
_computing_cell_refinement 'SAINT (Bruker, 2007)'
_computing_data_collection 'SMART (Bruker, 2007)'
_computing_data_reduction 'SAINT (Bruker, 2007)'
_computing_molecular_graphics 'SHELXTL (Sheldrick, 2008)'
_computing_publication_material 'SHELXTL (Sheldrick, 2008)'
_computing_structure_refinement 'SHELXL97 (Sheldrick, 2008)'
_computing_structure_solution 'SHELXS97 (Sheldrick, 2008)'
_diffrn_ambient_temperature 293(2)
_diffrn_measured_fraction_theta_full 0.997
_diffrn_measured_fraction_theta_max 0.997
_diffrn_measurement_device_type 'Bruker SMART APEX CCD area-detector'
_diffrn_measurement_method 'phi and omega scans'
_diffrn_radiation_monochromator graphite
_diffrn_radiation_source 'fine-focus sealed tube'
_diffrn_radiation_type MoK\a
_diffrn_radiation_wavelength 0.71073
_diffrn_reflns_av_R_equivalents 0.1111
_diffrn_reflns_av_sigmaI/netI 0.1340
_diffrn_reflns_limit_h_max 11
_diffrn_reflns_limit_h_min -10
_diffrn_reflns_limit_k_max 8
_diffrn_reflns_limit_k_min -8
_diffrn_reflns_limit_l_max 23
_diffrn_reflns_limit_l_min -33
_diffrn_reflns_number 9568
_diffrn_reflns_theta_full 25.02
_diffrn_reflns_theta_max 25.02
_diffrn_reflns_theta_min 1.44
_exptl_absorpt_coefficient_mu 0.088
_exptl_absorpt_correction_T_max 0.9870
_exptl_absorpt_correction_T_min 0.9632
_exptl_absorpt_correction_type multi-scan
_exptl_absorpt_process_details '(SADABS; Sheldrick, 2007)'
_exptl_crystal_colour colourless
_exptl_crystal_density_diffrn 1.263
_exptl_crystal_density_method 'not measured'
_exptl_crystal_description block
_exptl_crystal_F_000 816
_exptl_crystal_size_max 0.43
_exptl_crystal_size_mid 0.17
_exptl_crystal_size_min 0.15
_refine_diff_density_max 0.263
_refine_diff_density_min -0.241
_refine_ls_extinction_method none
_refine_ls_goodness_of_fit_ref 0.840
_refine_ls_hydrogen_treatment constr
_refine_ls_matrix_type full
_refine_ls_number_parameters 256
_refine_ls_number_reflns 3568
_refine_ls_number_restraints 0
_refine_ls_restrained_S_all 0.840
_refine_ls_R_factor_all 0.1582
_refine_ls_R_factor_gt 0.0616
_refine_ls_shift/su_max 0.000
_refine_ls_shift/su_mean 0.000
_refine_ls_structure_factor_coef Fsqd
_refine_ls_weighting_details 'calc w=1/[\s^2^(Fo^2^)+(0.0777P)^2^] where P=(Fo^2^+2Fc^2^)/3'
_refine_ls_weighting_scheme calc
_refine_ls_wR_factor_gt 0.1517
_refine_ls_wR_factor_ref 0.1855
_reflns_number_gt 1412
_reflns_number_total 3568
_reflns_threshold_expression I>2sigma(I)
_cod_data_source_file cv2761.cif
_cod_data_source_block I
_cod_original_sg_symbol_H-M 'P 21/c'
_cod_database_code 2227351
_cod_database_fobs_code 2227351

loop_
_symmetry_equiv_pos_as_xyz
'x, y, z'
'-x, y+1/2, -z+1/2'
'-x, -y, -z'
'x, -y-1/2, z-1/2'

loop_
_atom_site_type_symbol
_atom_site_label
_atom_site_fract_x
_atom_site_fract_y
_atom_site_fract_z
_atom_site_U_iso_or_equiv
_atom_site_adp_type
_atom_site_calc_flag
_atom_site_refinement_flags
_atom_site_occupancy
_atom_site_disorder_assembly
_atom_site_disorder_group
O O1 0.8472(3) 0.1813(5) 0.45497(9) 0.0877(10) Uani d . 1 . .
O O2 0.3489(2) 0.2384(4) 0.50884(9) 0.0731(9) Uani d . 1 . .
N N1 0.6814(3) 0.3386(5) 0.55616(12) 0.0627(9) Uani d . 1 . .
N N2 0.7850(3) 0.3042(5) 0.52501(12) 0.0655(10) Uani d . 1 . .
H H2 0.8681 0.3330 0.5320 0.079 Uiso calc R 1 . .
N N3 0.6226(3) 0.1926(5) 0.47282(11) 0.0746(11) Uani d . 1 . .
H H3 0.5607 0.2305 0.4918 0.089 Uiso calc R 1 . .
N N4 0.5831(3) 0.0984(6) 0.43144(11) 0.0793(11) Uani d . 1 . .
H H4A 0.6347 0.1350 0.4075 0.119 Uiso d R 1 . .
H H4C 0.5948 -0.0210 0.4360 0.119 Uiso d R 1 . .
N N5 0.1757(3) 0.0963(5) 0.40633(11) 0.0578(9) Uani d . 1 . .
N N6 0.2815(3) 0.1455(5) 0.43539(11) 0.0610(9) Uani d . 1 . .
H H6A 0.3642 0.1413 0.4254 0.073 Uiso calc R 1 . .
N N7 0.1225(3) 0.2228(5) 0.49114(11) 0.0762(11) Uani d . 1 . .
H H7A 0.0802 0.1160 0.4849 0.091 Uiso d R 1 . .
N N8 0.0871(3) 0.2698(6) 0.53820(12) 0.0931(13) Uani d . 1 . .
H H8A 0.1197 0.1869 0.5584 0.140 Uiso d R 1 . .
H H8C 0.1239 0.3782 0.5448 0.140 Uiso d R 1 . .
C C1 0.2557(4) 0.2014(6) 0.48027(15) 0.0612(11) Uani d . 1 . .
C C2 0.2023(4) 0.0482(5) 0.36361(14) 0.0559(10) Uani d . 1 . .
C C3 0.0833(4) -0.0052(6) 0.33345(14) 0.0583(11) Uani d . 1 . .
C C4 0.0951(5) -0.0984(6) 0.29212(15) 0.0735(12) Uani d . 1 . .
H H4 0.1824 -0.1264 0.2817 0.088 Uiso calc R 1 . .
C C5 -0.0154(6) -0.1537(7) 0.26486(17) 0.0882(15) Uani d . 1 . .
H H5 -0.0020 -0.2153 0.2365 0.106 Uiso calc R 1 . .
C C6 -0.1446(6) -0.1168(8) 0.27995(18) 0.0965(17) Uani d . 1 . .
H H6 -0.2203 -0.1574 0.2626 0.116 Uiso calc R 1 . .
C C7 -0.1616(5) -0.0192(8) 0.32097(18) 0.1011(17) Uani d . 1 . .
H H7 -0.2494 0.0110 0.3306 0.121 Uiso calc R 1 . .
C C8 -0.0505(5) 0.0345(7) 0.34802(15) 0.0789(14) Uani d . 1 . .
H H8 -0.0639 0.0976 0.3761 0.095 Uiso calc R 1 . .
C C9 0.3434(4) 0.0465(6) 0.34318(14) 0.0776(13) Uani d . 1 . .
H H9A 0.3935 0.1513 0.3543 0.116 Uiso calc R 1 . .
H H9B 0.3368 0.0498 0.3093 0.116 Uiso calc R 1 . .
H H9C 0.3903 -0.0629 0.3529 0.116 Uiso calc R 1 . .
C C10 0.7539(4) 0.2242(6) 0.48324(16) 0.0670(12) Uani d . 1 . .
C C11 0.7111(4) 0.4054(6) 0.59662(15) 0.0609(11) Uani d . 1 . .
C C12 0.5943(5) 0.4406(6) 0.62839(16) 0.0696(12) Uani d . 1 . .
C C13 0.4626(5) 0.4533(7) 0.60913(17) 0.0916(16) Uani d . 1 . .
H H13 0.4496 0.4393 0.5767 0.110 Uiso calc R 1 . .
C C14 0.3502(6) 0.4868(8) 0.6376(2) 0.119(2) Uani d . 1 . .
H H14 0.2631 0.4944 0.6241 0.143 Uiso calc R 1 . .
C C15 0.3676(7) 0.5084(9) 0.6855(2) 0.126(2) Uani d . 1 . .
H H15 0.2926 0.5326 0.7045 0.151 Uiso calc R 1 . .
C C16 0.4968(8) 0.4940(8) 0.7055(2) 0.116(2) Uani d . 1 . .
H H16 0.5093 0.5049 0.7381 0.139 Uiso calc R 1 . .
C C17 0.6091(6) 0.4628(6) 0.67616(17) 0.0891(15) Uani d . 1 . .
H H17 0.6963 0.4571 0.6897 0.107 Uiso calc R 1 . .
C C18 0.8554(4) 0.4505(6) 0.61330(15) 0.0754(13) Uani d . 1 . .
H H18A 0.9043 0.3393 0.6198 0.113 Uiso calc R 1 . .
H H18B 0.8517 0.5230 0.6416 0.113 Uiso calc R 1 . .
H H18C 0.9015 0.5178 0.5891 0.113 Uiso calc R 1 . .

loop_
_atom_site_aniso_label
_atom_site_aniso_U_11
_atom_site_aniso_U_22
_atom_site_aniso_U_33
_atom_site_aniso_U_12
_atom_site_aniso_U_13
_atom_site_aniso_U_23
O1 0.0453(16) 0.145(3) 0.073(2) 0.0036(17) 0.0070(15) -0.0160(19)
O2 0.0450(15) 0.106(2) 0.0682(19) 0.0043(15) -0.0040(14) -0.0133(17)
N1 0.062(2) 0.070(3) 0.057(2) 0.0059(18) 0.0080(18) -0.0016(19)
N2 0.0499(19) 0.088(3) 0.058(2) -0.0044(18) 0.0016(17) -0.012(2)
N3 0.044(2) 0.114(3) 0.066(2) 0.0049(19) 0.0020(16) -0.025(2)
N4 0.055(2) 0.115(3) 0.068(2) 0.002(2) -0.0024(17) -0.015(2)
N5 0.055(2) 0.062(2) 0.056(2) 0.0020(17) -0.0064(17) -0.0019(18)
N6 0.0501(19) 0.080(3) 0.054(2) -0.0011(17) 0.0018(16) -0.0103(19)
N7 0.054(2) 0.111(3) 0.064(2) -0.011(2) 0.0074(17) -0.020(2)
N8 0.056(2) 0.152(4) 0.072(3) 0.002(2) 0.0065(18) -0.015(3)
C1 0.041(2) 0.079(3) 0.064(3) -0.003(2) -0.003(2) -0.002(2)
C2 0.061(3) 0.049(3) 0.057(3) 0.000(2) -0.004(2) 0.001(2)
C3 0.071(3) 0.054(3) 0.050(2) 0.002(2) -0.003(2) 0.006(2)
C4 0.087(3) 0.066(3) 0.068(3) 0.004(3) -0.005(3) -0.006(3)
C5 0.116(4) 0.078(4) 0.069(3) -0.006(3) -0.016(3) -0.010(3)
C6 0.105(4) 0.104(5) 0.079(4) -0.031(4) -0.027(3) 0.003(3)
C7 0.078(4) 0.146(5) 0.079(4) -0.013(3) -0.011(3) -0.004(4)
C8 0.071(3) 0.104(4) 0.062(3) -0.011(3) -0.009(2) -0.009(3)
C9 0.074(3) 0.092(4) 0.067(3) -0.001(3) 0.011(2) -0.009(3)
C10 0.050(3) 0.089(3) 0.062(3) 0.009(2) -0.001(2) -0.006(3)
C11 0.071(3) 0.055(3) 0.057(3) 0.005(2) 0.000(2) -0.001(2)
C12 0.079(3) 0.063(3) 0.067(3) 0.002(2) 0.006(2) -0.002(2)
C13 0.086(4) 0.102(4) 0.088(4) 0.006(3) 0.029(3) -0.021(3)
C14 0.098(4) 0.153(6) 0.106(4) 0.001(4) 0.031(4) -0.032(4)
C15 0.114(5) 0.156(6) 0.109(5) -0.011(4) 0.052(4) -0.028(4)
C16 0.153(6) 0.122(5) 0.074(4) -0.010(5) 0.034(4) -0.016(3)
C17 0.119(4) 0.083(4) 0.067(3) 0.009(3) 0.012(3) -0.005(3)
C18 0.078(3) 0.067(3) 0.080(3) 0.007(2) -0.009(2) -0.005(2)

loop_
_atom_type_symbol
_atom_type_description
_atom_type_scat_dispersion_real
_atom_type_scat_dispersion_imag
_atom_type_scat_source
C C 0.0033 0.0016 'International Tables Vol C Tables 4.2.6.8 and 6.1.1.4'
H H 0.0000 0.0000 'International Tables Vol C Tables 4.2.6.8 and 6.1.1.4'
O O 0.0106 0.0060 'International Tables Vol C Tables 4.2.6.8 and 6.1.1.4'
N N 0.0061 0.0033 'International Tables Vol C Tables 4.2.6.8 and 6.1.1.4'

loop_
_geom_angle_atom_site_label_1
_geom_angle_atom_site_label_2
_geom_angle_atom_site_label_3
_geom_angle_site_symmetry_1
_geom_angle_site_symmetry_3
_geom_angle
_geom_angle_publ_flag
C11 N1 N2 . . 119.1(3) ?
C10 N2 N1 . . 118.8(3) ?
C10 N2 H2 . . 120.6 ?
N1 N2 H2 . . 120.6 ?
C10 N3 N4 . . 121.4(3) ?
C10 N3 H3 . . 119.3 ?
N4 N3 H3 . . 119.3 ?
N3 N4 H4A . . 109.4 ?
N3 N4 H4C . . 109.1 ?
H4A N4 H4C . . 109.5 ?
C2 N5 N6 . . 118.5(3) ?
C1 N6 N5 . . 119.6(3) ?
C1 N6 H6A . . 120.2 ?
N5 N6 H6A . . 120.2 ?
C1 N7 N8 . . 119.3(3) ?
C1 N7 H7A . . 107.2 ?
N8 N7 H7A . . 106.0 ?
N7 N8 H8A . . 110.3 ?
N7 N8 H8C . . 107.9 ?
H8A N8 H8C . . 109.5 ?
O2 C1 N7 . . 121.9(4) ?
O2 C1 N6 . . 122.0(3) ?
N7 C1 N6 . . 116.0(3) ?
N5 C2 C3 . . 116.4(4) ?
N5 C2 C9 . . 124.1(3) ?
C3 C2 C9 . . 119.5(4) ?
C4 C3 C8 . . 116.5(4) ?
C4 C3 C2 . . 123.4(4) ?
C8 C3 C2 . . 120.1(4) ?
C3 C4 C5 . . 123.6(5) ?
C3 C4 H4 . . 118.2 ?
C5 C4 H4 . . 118.2 ?
C6 C5 C4 . . 119.2(5) ?
C6 C5 H5 . . 120.4 ?
C4 C5 H5 . . 120.4 ?
C5 C6 C7 . . 119.3(5) ?
C5 C6 H6 . . 120.3 ?
C7 C6 H6 . . 120.3 ?
C6 C7 C8 . . 120.9(5) ?
C6 C7 H7 . . 119.6 ?
C8 C7 H7 . . 119.6 ?
C7 C8 C3 . . 120.5(4) ?
C7 C8 H8 . . 119.8 ?
C3 C8 H8 . . 119.8 ?
C2 C9 H9A . . 109.5 ?
C2 C9 H9B . . 109.5 ?
H9A C9 H9B . . 109.5 ?
C2 C9 H9C . . 109.5 ?
H9A C9 H9C . . 109.5 ?
H9B C9 H9C . . 109.5 ?
O1 C10 N3 . . 121.3(4) ?
O1 C10 N2 . . 120.5(4) ?
N3 C10 N2 . . 118.2(4) ?
N1 C11 C12 . . 116.3(4) ?
N1 C11 C18 . . 124.2(4) ?
C12 C11 C18 . . 119.6(4) ?
C17 C12 C13 . . 117.6(4) ?
C17 C12 C11 . . 123.1(4) ?
C13 C12 C11 . . 119.3(4) ?
C14 C13 C12 . . 121.2(5) ?
C14 C13 H13 . . 119.4 ?
C12 C13 H13 . . 119.4 ?
C15 C14 C13 . . 120.2(6) ?
C15 C14 H14 . . 119.9 ?
C13 C14 H14 . . 119.9 ?
C14 C15 C16 . . 119.7(5) ?
C14 C15 H15 . . 120.2 ?
C16 C15 H15 . . 120.2 ?
C15 C16 C17 . . 119.3(5) ?
C15 C16 H16 . . 120.4 ?
C17 C16 H16 . . 120.4 ?
C12 C17 C16 . . 122.0(5) ?
C12 C17 H17 . . 119.0 ?
C16 C17 H17 . . 119.0 ?
C11 C18 H18A . . 109.5 ?
C11 C18 H18B . . 109.5 ?
H18A C18 H18B . . 109.5 ?
C11 C18 H18C . . 109.5 ?
H18A C18 H18C . . 109.5 ?
H18B C18 H18C . . 109.5 ?

loop_
_geom_bond_atom_site_label_1
_geom_bond_atom_site_label_2
_geom_bond_site_symmetry_2
_geom_bond_distance
_geom_bond_publ_flag
O1 C10 . 1.260(4) ?
O2 C1 . 1.239(4) ?
N1 C11 . 1.274(4) ?
N1 N2 . 1.374(4) ?
N2 C10 . 1.349(5) ?
N2 H2 . 0.8600 ?
N3 C10 . 1.333(5) ?
N3 N4 . 1.407(4) ?
N3 H3 . 0.8600 ?
N4 H4A . 0.8900 ?
N4 H4C . 0.8900 ?
N5 C2 . 1.288(4) ?
N5 N6 . 1.361(4) ?
N6 C1 . 1.360(5) ?
N6 H6A . 0.8600 ?
N7 C1 . 1.351(4) ?
N7 N8 . 1.422(4) ?
N7 H7A . 0.9000 ?
N8 H8A . 0.8900 ?
N8 H8C . 0.8900 ?
C2 C3 . 1.485(5) ?
C2 C9 . 1.503(5) ?
C3 C4 . 1.359(5) ?
C3 C8 . 1.407(5) ?
C4 C5 . 1.378(6) ?
C4 H4 . 0.9300 ?
C5 C6 . 1.365(6) ?
C5 H5 . 0.9300 ?
C6 C7 . 1.374(7) ?
C6 H6 . 0.9300 ?
C7 C8 . 1.377(6) ?
C7 H7 . 0.9300 ?
C8 H8 . 0.9300 ?
C9 H9A . 0.9600 ?
C9 H9B . 0.9600 ?
C9 H9C . 0.9600 ?
C11 C12 . 1.485(5) ?
C11 C18 . 1.518(5) ?
C12 C17 . 1.366(5) ?
C12 C13 . 1.393(6) ?
C13 C14 . 1.393(6) ?
C13 H13 . 0.9300 ?
C14 C15 . 1.373(7) ?
C14 H14 . 0.9300 ?
C15 C16 . 1.380(8) ?
C15 H15 . 0.9300 ?
C16 C17 . 1.404(7) ?
C16 H16 . 0.9300 ?
C17 H17 . 0.9300 ?
C18 H18A . 0.9600 ?
C18 H18B . 0.9600 ?
C18 H18C . 0.9600 ?

loop_
_geom_hbond_atom_site_label_D
_geom_hbond_atom_site_label_H
_geom_hbond_atom_site_label_A
_geom_hbond_site_symmetry_A
_geom_hbond_distance_DH
_geom_hbond_distance_HA
_geom_hbond_distance_DA
_geom_hbond_angle_DHA
N2 H2 N8 1_655 0.86 2.19 2.982(4) 152.1
N4 H4C O2 3_656 0.89 2.29 3.055(5) 144.1
N3 H3 O2 . 0.86 2.13 2.895(4) 147.5
N6 H6A N4 . 0.86 2.17 2.972(4) 155.7
